data_4321922
loop_
_publ_author_name
'Yan Ding'
'Wengan Wu'
'Phillip E. Fanwick'
'Richard A. Walton'

_publ_contact_author
;
     Richard A. Walton
     Department of Chemistry
     Purdue University
     1393 Brown Building
     W. Lafayette
     IN 47907
     USA
;
_publ_contact_author_email walton@chem.purdue.edu
_publ_contact_author_fax '(765) 494 0239'
_publ_contact_author_phone '(765) 494 5464'
_publ_section_title
;
 Reactions of the Dirhenium(II) Complexes Re2X4(\m-dppm)2 (X = Cl, Br;
 dppm = Ph2PCH2PPh2) with Isocyanides. 18.1 The Isolation and
 Characterization of Isomers of the [Re2Cl2(\m-dppm)2(CO)(CNXyl)3]2+
 Cation and Its Monocationic and Neutral Congeners
;
_journal_name_full 'Inorganic Chemistry'
_journal_page_first 1918
_journal_page_last 1928
_journal_paper_doi 10.1021/ic981192q
_journal_volume 38
_journal_year 1999
_chemical_formula_sum 'C78 Cl2 F3 N3 O4 P4 Re2 S'
_chemical_formula_weight 1770.71
_chemical_name_systematic ' ?'
_space_group_IT_number 2
_symmetry_cell_setting triclinic
_symmetry_space_group_name_Hall '-P 1'
_symmetry_space_group_name_H-M 'P -1'
_atom_type_scat_source 'International Tables for Crystallography (Vol C) '
_cell_angle_alpha 76.73(2)
_cell_angle_beta 75.93(2)
_cell_angle_gamma 87.935(18)
_cell_formula_units_Z 2
_cell_length_a 14.070(3)
_cell_length_b 15.680(4)
_cell_length_c 20.542(5)
_cell_measurement_reflns_used 25
_cell_measurement_temperature 296
_cell_measurement_theta_max 43
_cell_measurement_theta_min 19
_cell_volume 4277.7(18)
_computing_cell_refinement CAD4_(Enraf-Nonius,_1977)
_computing_data_collection CAD4_(Enraf-Nonius,_1977)
_computing_data_reduction PROCESS_MolEN_(Fair,_1990)
_computing_molecular_graphics
;
    ORTEP (Johnson, 1976)
    Xtal_GX (Hall, 1995)
    PLUTON (Spek, 1991)
;
_computing_publication_material CIF_VAX_MolEN_(Fair,_1990)
_computing_structure_refinement SHELX97_(Sheldrick,_1997)
_computing_structure_solution PATTY_(DIRDIF92,_Beurskins,_1992)
_diffrn_ambient_temperature 296
_diffrn_measurement_device_type Enraf_Nonius_CAD4
_diffrn_measurement_method \q/2\q
_diffrn_radiation_type Cu-K\a
_diffrn_radiation_wavelength 1.54184
_diffrn_reflns_av_R_equivalents 0.066
_diffrn_reflns_limit_h_max 15
_diffrn_reflns_limit_h_min -14
_diffrn_reflns_limit_k_max 17
_diffrn_reflns_limit_k_min -16
_diffrn_reflns_limit_l_max 22
_diffrn_reflns_limit_l_min 0
_diffrn_reflns_number 11838
_diffrn_reflns_theta_max 56.81
_diffrn_reflns_theta_min 3.48
_diffrn_standards_decay_% 4.15
_diffrn_standards_interval_time 83
_diffrn_standards_number 0
_exptl_absorpt_coefficient_mu 7.187
_exptl_absorpt_correction_T_max 0.5627
_exptl_absorpt_correction_T_min 0.2166
_exptl_absorpt_correction_type refdelf_(Walker_&_Stuart,_1983)
_exptl_crystal_colour red
_exptl_crystal_density_diffrn 1.37
_exptl_crystal_description plate
_exptl_crystal_F_000 1758
_exptl_crystal_size_max 0.25
_exptl_crystal_size_mid 0.22
_exptl_crystal_size_min 0.08
_refine_diff_density_max 1.82
_refine_diff_density_min -1.49
_refine_ls_extinction_coef 0.12E-03
_refine_ls_extinction_method SHELXL97_(Sheldrick_1997)
_refine_ls_goodness_of_fit_ref 1.106
_refine_ls_hydrogen_treatment H_atoms_not_included
_refine_ls_matrix_type full
_refine_ls_number_parameters 806
_refine_ls_number_reflns 11456
_refine_ls_number_restraints 0
_refine_ls_R_factor_gt 0.105
_refine_ls_shift/su_max 0.238
_refine_ls_structure_factor_coef Fsqd
_refine_ls_weighting_details 'w=1/[\s^2^(Fo^2^)+(0.0858P)^2^+68.8020P] where P=(Fo^2^+2Fc^2^)/'
_refine_ls_weighting_scheme calc
_refine_ls_wR_factor_ref 0.214
_reflns_number_gt 6399
_reflns_number_total 11456
_reflns_threshold_expression >2.0\s(I)
_cod_data_source_file ic981192q_7.cif
_cod_data_source_block Compound7p
_cod_depositor_comments
;
The following automatic conversions were performed:

'_refine_ls_weighting_scheme' value 'calc ' changed to 'calc'
according to the built-in table from CIF Core dictionary named
'cif_core.dic' version 2.4.1 from 2010-06-29.

Automatic conversion script
Id: cif_fix_values 1673 2011-04-08 12:14:43Z adriana 
;
_cod_original_cell_volume 4278(2)
_cod_original_formula_sum 'C78 Cl2 F3 N3 O4 P4 Re2 S1'
_cod_database_code 4321922

loop_
_symmetry_equiv_pos_as_xyz
'x, y, z'
'-x, -y, -z'

loop_
_atom_site_aniso_label
_atom_site_aniso_U_11
_atom_site_aniso_U_22
_atom_site_aniso_U_33
_atom_site_aniso_U_12
_atom_site_aniso_U_13
_atom_site_aniso_U_23
Re1 0.0426(5) 0.0417(6) 0.0416(6) -0.0012(4) -0.0098(4) -0.0087(4)
Re2 0.0443(6) 0.0465(6) 0.0456(6) -0.0008(4) -0.0101(5) -0.0104(5)
Cl1 0.052(3) 0.046(3) 0.044(3) -0.002(2) -0.008(2) -0.006(2)
Cl2 0.056(3) 0.047(3) 0.051(3) -0.001(2) -0.011(3) -0.010(2)
P1 0.049(3) 0.043(3) 0.032(3) -0.003(2) -0.011(2) 0.001(2)
P2 0.055(3) 0.055(3) 0.040(3) 0.001(3) -0.018(3) -0.016(3)
P3 0.037(3) 0.041(3) 0.041(3) -0.002(2) -0.004(2) -0.007(2)
P4 0.035(3) 0.044(3) 0.051(3) 0.002(2) -0.007(2) -0.018(3)
O40 0.089(14) 0.102(16) 0.15(2) 0.045(12) -0.050(14) -0.023(14)
N10 0.077(14) 0.056(12) 0.054(13) 0.038(11) -0.024(11) -0.019(10)
N20 0.064(12) 0.052(12) 0.059(13) -0.014(10) 0.002(10) -0.013(10)
N30 0.067(13) 0.072(14) 0.064(13) 0.001(11) 0.009(11) -0.023(11)
C10 0.065(14) 0.025(10) 0.028(11) 0.023(10) -0.011(10) -0.013(9)
C11 0.014(8) 0.046(12) 0.053(13) 0.015(8) -0.008(8) -0.005(10)
C12 0.060(14) 0.061(15) 0.046(13) -0.004(11) -0.014(11) -0.013(11)
C13 0.052(15) 0.11(2) 0.09(2) -0.004(15) 0.018(15) -0.041(18)
C14 0.08(2) 0.11(2) 0.09(2) -0.057(19) -0.009(17) -0.024(19)
C15 0.056(16) 0.16(3) 0.08(2) -0.022(18) 0.007(15) -0.04(2)
C16 0.097(19) 0.062(15) 0.039(13) 0.006(13) -0.030(13) -0.005(11)
C17 0.075(17) 0.049(15) 0.10(2) 0.001(13) 0.000(16) 0.000(14)
C18 0.11(2) 0.055(16) 0.080(19) 0.031(15) -0.018(17) -0.011(14)
C1B 0.047(12) 0.081(16) 0.026(11) 0.011(11) 0.009(9) -0.015(11)
C20 0.061(14) 0.028(12) 0.077(17) 0.008(10) -0.013(12) -0.004(11)
C21 0.15(3) 0.047(16) 0.08(2) 0.018(17) -0.05(2) -0.010(14)
C22 0.087(18) 0.066(16) 0.036(13) 0.009(14) -0.013(13) 0.013(11)
C23 0.19(3) 0.043(16) 0.09(2) 0.030(19) -0.06(2) -0.019(15)
C24 0.20(4) 0.048(17) 0.09(2) -0.01(2) -0.06(3) -0.013(16)
C25 0.18(3) 0.08(2) 0.08(2) -0.03(2) -0.09(2) 0.003(17)
C26 0.12(2) 0.071(18) 0.043(15) 0.002(17) -0.031(16) -0.017(14)
C27 0.09(2) 0.076(19) 0.10(2) 0.026(16) -0.021(18) -0.009(17)
C28 0.065(18) 0.11(2) 0.18(3) -0.022(17) -0.03(2) -0.04(2)
C2B 0.057(13) 0.041(12) 0.070(15) 0.014(10) -0.027(11) -0.034(11)
C31 0.12(3) 0.16(3) 0.031(16) -0.09(3) 0.006(17) -0.016(18)
C32 0.046(17) 0.23(5) 0.08(2) -0.02(2) 0.030(17) -0.04(3)
C33 0.19(6) 0.31(8) 0.09(4) -0.09(6) 0.01(4) -0.05(4)
C34 0.15(5) 0.67(18) 0.10(4) -0.25(8) 0.07(4) -0.20(7)
C35 0.08(3) 0.50(11) 0.17(5) 0.07(4) -0.03(3) -0.27(6)
C36 0.048(19) 0.25(6) 0.16(4) 0.04(3) -0.02(2) -0.14(4)
C37 0.15(4) 0.15(4) 0.14(4) 0.00(3) -0.01(3) 0.09(3)
C38 0.07(2) 0.14(4) 0.25(5) 0.04(2) -0.02(3) -0.04(4)
C40 0.027(10) 0.086(17) 0.030(11) -0.029(11) -0.013(9) 0.000(11)
C111 0.044(12) 0.055(14) 0.076(18) -0.003(10) -0.013(12) 0.009(13)
C112 0.11(2) 0.12(2) 0.068(18) 0.015(19) -0.047(17) -0.045(18)
C113 0.10(2) 0.060(16) 0.09(2) -0.005(14) -0.063(17) -0.022(15)
C114 0.094(19) 0.083(19) 0.060(18) -0.023(15) -0.021(15) -0.018(15)
C115 0.053(14) 0.065(16) 0.078(19) -0.007(12) -0.001(13) 0.018(14)
C116 0.054(12) 0.063(14) 0.037(12) -0.003(11) -0.009(10) -0.008(11)
C121 0.068(15) 0.077(17) 0.051(15) 0.012(13) -0.022(12) -0.010(13)
C122 0.058(14) 0.072(16) 0.086(18) -0.006(12) -0.038(14) -0.021(14)
C123 0.085(18) 0.10(2) 0.071(18) 0.000(17) -0.042(16) -0.016(17)
C124 0.10(2) 0.10(2) 0.051(16) 0.032(18) -0.027(16) 0.005(15)
C125 0.12(3) 0.13(3) 0.08(2) 0.04(2) -0.042(19) -0.016(19)
C126 0.098(18) 0.024(11) 0.053(14) 0.022(11) -0.016(13) 0.000(10)
C211 0.063(13) 0.040(12) 0.061(15) -0.003(10) -0.022(11) -0.029(11)
C212 0.12(2) 0.045(14) 0.060(16) -0.037(14) -0.015(15) 0.004(12)
C213 0.12(2) 0.09(2) 0.12(3) -0.019(18) -0.03(2) -0.056(19)
C214 0.15(3) 0.071(19) 0.09(2) -0.039(19) -0.04(2) -0.033(18)
C215 0.18(3) 0.052(18) 0.14(3) -0.02(2) -0.06(3) -0.04(2)
C216 0.10(2) 0.062(16) 0.10(2) 0.014(14) -0.043(17) -0.029(15)
C221 0.075(16) 0.081(18) 0.09(2) 0.059(14) -0.038(15) -0.051(16)
C222 0.11(2) 0.13(3) 0.12(3) 0.00(2) 0.03(2) -0.07(2)
C223 0.14(4) 0.17(4) 0.13(4) 0.04(3) 0.02(3) -0.05(3)
C224 0.07(2) 0.30(8) 0.13(4) 0.02(3) 0.00(3) -0.09(4)
C225 0.11(3) 0.40(9) 0.09(3) 0.04(4) 0.05(3) 0.05(4)
C226 0.27(5) 0.15(3) 0.05(2) 0.01(3) -0.05(3) 0.07(2)
C311 0.045(12) 0.058(14) 0.045(13) 0.023(10) -0.011(10) -0.013(11)
C312 0.065(14) 0.067(15) 0.050(14) -0.034(12) -0.016(11) -0.009(12)
C313 0.079(16) 0.051(14) 0.052(15) 0.033(12) -0.010(13) -0.014(12)
C314 0.080(19) 0.12(3) 0.08(2) 0.043(18) -0.023(16) -0.021(19)
C315 0.070(17) 0.082(19) 0.11(2) 0.026(15) -0.052(17) -0.041(18)
C316 0.051(12) 0.069(15) 0.053(14) 0.023(11) -0.031(11) -0.015(12)
C321 0.054(13) 0.049(13) 0.050(13) -0.009(10) -0.009(11) -0.004(10)
C322 0.065(15) 0.054(15) 0.095(19) 0.017(12) -0.015(14) -0.040(14)
C323 0.10(2) 0.069(18) 0.08(2) 0.001(15) -0.022(16) -0.028(15)
C324 0.083(19) 0.038(14) 0.11(2) 0.031(13) -0.001(17) -0.012(14)
C325 0.12(3) 0.07(2) 0.12(3) -0.031(18) -0.02(2) -0.020(18)
C326 0.072(16) 0.046(14) 0.10(2) -0.018(12) -0.014(14) -0.006(14)
C411 0.041(11) 0.060(14) 0.052(14) -0.009(10) -0.009(10) -0.007(11)
C412 0.067(15) 0.11(2) 0.039(14) 0.027(14) -0.030(12) -0.025(14)
C413 0.051(14) 0.11(2) 0.056(16) 0.004(14) -0.005(12) -0.008(15)
C414 0.073(18) 0.12(3) 0.060(18) 0.002(17) -0.011(15) 0.010(17)
C415 0.067(17) 0.082(19) 0.10(2) -0.011(14) -0.017(16) 0.015(17)
C416 0.063(15) 0.10(2) 0.037(14) -0.016(14) 0.005(11) 0.009(13)
C421 0.035(10) 0.052(12) 0.040(11) 0.016(9) -0.016(9) -0.026(10)
C422 0.046(15) 0.053(17) 0.28(5) 0.006(13) 0.01(2) -0.03(2)
C423 0.064(19) 0.08(2) 0.24(5) -0.003(17) -0.01(2) 0.01(3)
C424 0.032(13) 0.12(3) 0.13(3) 0.006(15) 0.011(15) -0.06(2)
C425 0.033(13) 0.10(2) 0.13(3) 0.008(13) -0.028(15) 0.005(19)
C426 0.050(15) 0.11(2) 0.10(2) -0.031(15) 0.003(14) -0.007(18)

loop_
_atom_site_label
_atom_site_fract_x
_atom_site_fract_y
_atom_site_fract_z
_atom_site_U_iso_or_equiv
_atom_site_thermal_displace_type
_atom_site_calc_flag
Re1 0.14385(6) 0.29848(6) 0.32037(5) 0.0421(3) Uani ?
Re2 0.36219(6) 0.18516(6) 0.28340(5) 0.0456(3) Uani ?
Cl1 0.3042(4) 0.3372(3) 0.2386(3) 0.0486(17) Uani ?
Cl2 0.1945(4) 0.1486(3) 0.3648(3) 0.0518(17) Uani ?
P1 0.1024(4) 0.2428(3) 0.2283(3) 0.0426(17) Uani ?
P2 0.3025(4) 0.1426(4) 0.1953(3) 0.0480(17) Uani ?
P3 0.2165(3) 0.3516(3) 0.4010(3) 0.0409(17) Uani ?
P4 0.4065(3) 0.2406(3) 0.3721(3) 0.0428(17) Uani ?
O40 0.4565(14) 0.0078(13) 0.3229(12) 0.112(10) Uani ?
N10 -0.0525(15) 0.2637(12) 0.4274(10) 0.061(7) Uani ?
N20 0.0816(13) 0.4833(12) 0.2606(9) 0.061(7) Uani ?
N30 0.5553(14) 0.2467(13) 0.1822(10) 0.071(8) Uani ?
C10 0.0181(16) 0.2717(11) 0.3872(10) 0.039(7) Uani ?
C11 -0.1475(11) 0.2352(12) 0.4750(10) 0.039(6) Uani ?
C12 -0.1625(16) 0.1452(14) 0.5104(11) 0.055(8) Uani ?
C13 -0.2557(18) 0.1205(19) 0.5525(15) 0.087(11) Uani ?
C14 -0.330(2) 0.182(2) 0.5576(15) 0.094(11) Uani ?
C15 -0.3161(18) 0.271(2) 0.5215(15) 0.100(13) Uani ?
C16 -0.2207(18) 0.2990(15) 0.4776(11) 0.065(9) Uani ?
C17 -0.0865(18) 0.0780(15) 0.5053(14) 0.081(10) Uani ?
C18 -0.193(2) 0.3949(16) 0.4459(13) 0.084(11) Uani ?
C1B 0.2085(14) 0.2218(15) 0.1638(9) 0.054(7) Uani ?
C20 0.1046(15) 0.4124(13) 0.2798(12) 0.057(8) Uani ?
C21 0.067(3) 0.5694(16) 0.2240(14) 0.090(13) Uani ?
C22 -0.0288(19) 0.5931(15) 0.2222(11) 0.068(9) Uani ?
C23 -0.045(3) 0.6811(17) 0.1891(15) 0.103(13) Uani ?
C24 0.034(3) 0.7352(18) 0.1491(16) 0.108(16) Uani ?
C25 0.135(3) 0.707(2) 0.1469(15) 0.106(13) Uani ?
C26 0.146(2) 0.6227(18) 0.1854(12) 0.075(10) Uani ?
C27 -0.113(2) 0.5351(18) 0.2645(15) 0.091(11) Uani ?
C28 0.250(2) 0.590(2) 0.1823(19) 0.116(13) Uani ?
C2B 0.3534(14) 0.3483(12) 0.3801(11) 0.051(8) Uani ?
C30 0.4801(16) 0.2174(14) 0.2200(12) 0.055(6) Uiso ?
C31 0.644(3) 0.257(3) 0.1292(14) 0.107(14) Uani ?
C32 0.655(2) 0.334(3) 0.0843(18) 0.125(18) Uani ?
C33 0.732(4) 0.354(5) 0.032(3) 0.20(3) Uani ?
C34 0.803(4) 0.287(8) 0.021(3) 0.30(6) Uani ?
C35 0.801(3) 0.217(5) 0.073(3) 0.22(4) Uani ?
C36 0.717(2) 0.194(4) 0.125(2) 0.14(2) Uani ?
C37 0.575(3) 0.402(3) 0.086(2) 0.17(2) Uani ?
C38 0.696(3) 0.116(3) 0.187(3) 0.16(2) Uani ?
C40 0.4158(13) 0.0704(16) 0.3096(10) 0.048(7) Uani ?
C111 0.0240(15) 0.1454(14) 0.2496(12) 0.062(9) Uani ?
C112 0.009(2) 0.114(2) 0.1933(14) 0.091(11) Uani ?
C113 -0.057(2) 0.0374(16) 0.2112(14) 0.075(11) Uani ?
C114 -0.1009(19) 0.0034(17) 0.2796(14) 0.078(11) Uani ?
C115 -0.0906(16) 0.0343(16) 0.3302(14) 0.073(9) Uani ?
C116 -0.0244(15) 0.1105(14) 0.3160(10) 0.052(7) Uani ?
C121 0.0435(16) 0.3248(16) 0.1708(11) 0.065(9) Uani ?
C122 -0.0593(16) 0.3153(15) 0.1763(13) 0.068(9) Uani ?
C123 -0.1012(19) 0.3819(19) 0.1351(14) 0.082(11) Uani ?
C124 -0.044(2) 0.4567(19) 0.0947(13) 0.087(11) Uani ?
C125 0.056(2) 0.469(2) 0.0929(15) 0.109(15) Uani ?
C126 0.0972(17) 0.3996(12) 0.1323(11) 0.061(8) Uani ?
C211 0.2467(15) 0.0352(12) 0.2114(11) 0.050(8) Uani ?
C212 0.228(2) -0.0177(14) 0.2764(12) 0.078(10) Uani ?
C213 0.181(2) -0.1024(18) 0.2914(16) 0.104(14) Uani ?
C214 0.156(2) -0.1283(19) 0.2358(16) 0.098(13) Uani ?
C215 0.171(3) -0.0756(18) 0.174(2) 0.117(15) Uani ?
C216 0.221(2) 0.0078(16) 0.1550(14) 0.083(11) Uani ?
C221 0.3985(17) 0.1519(17) 0.1115(14) 0.075(10) Uani ?
C222 0.463(2) 0.080(2) 0.1179(17) 0.123(15) Uani ?
C223 0.536(3) 0.088(3) 0.052(2) 0.15(2) Uani ?
C224 0.555(3) 0.150(5) 0.001(2) 0.16(3) Uani ?
C225 0.489(3) 0.214(4) 0.002(2) 0.23(3) Uani ?
C226 0.406(4) 0.222(3) 0.0668(16) 0.17(2) Uani ?
C311 0.1760(14) 0.3094(13) 0.4927(10) 0.050(7) Uani ?
C312 0.1211(15) 0.2298(14) 0.5205(11) 0.060(8) Uani ?
C313 0.0916(17) 0.1992(14) 0.5910(12) 0.062(9) Uani ?
C314 0.119(2) 0.243(2) 0.6355(15) 0.094(13) Uani ?
C315 0.1804(19) 0.3173(18) 0.6073(16) 0.079(11) Uani ?
C316 0.2077(15) 0.3545(14) 0.5358(12) 0.055(8) Uani ?
C321 0.1943(15) 0.4700(13) 0.3944(10) 0.053(7) Uani ?
C322 0.0924(17) 0.4905(15) 0.4138(13) 0.069(9) Uani ?
C323 0.068(2) 0.5796(17) 0.4102(14) 0.081(11) Uani ?
C324 0.139(2) 0.6423(15) 0.3851(15) 0.083(10) Uani ?
C325 0.238(2) 0.6233(18) 0.3605(16) 0.104(15) Uani ?
C326 0.2664(17) 0.5360(15) 0.3682(14) 0.075(10) Uani ?
C411 0.3842(14) 0.1754(14) 0.4578(11) 0.052(7) Uani ?
C412 0.3996(16) 0.2063(17) 0.5127(11) 0.068(9) Uani ?
C413 0.3957(16) 0.1565(19) 0.5779(12) 0.076(10) Uani ?
C414 0.3616(19) 0.066(2) 0.5940(14) 0.090(13) Uani ?
C415 0.3412(18) 0.0355(18) 0.5410(16) 0.089(11) Uani ?
C416 0.3507(16) 0.0881(17) 0.4737(11) 0.073(9) Uani ?
C421 0.5373(13) 0.2665(13) 0.3524(9) 0.039(6) Uani ?
C422 0.5792(18) 0.3472(17) 0.320(2) 0.137(18) Uani ?
C423 0.682(2) 0.358(2) 0.297(2) 0.140(19) Uani ?
C424 0.7365(16) 0.293(2) 0.3208(17) 0.094(14) Uani ?
C425 0.7014(16) 0.2080(19) 0.3522(16) 0.092(13) Uani ?
C426 0.5976(17) 0.1970(19) 0.3684(15) 0.092(11) Uani ?

loop_
_geom_angle_atom_site_label_1
_geom_angle_atom_site_label_2
_geom_angle_atom_site_label_3
_geom_angle
_geom_angle_publ_flag
C(20) Re(1) C(10) 93.1(8) ?
C(20) Re(1) P(3) 93.9(7) ?
C(10) Re(1) P(3) 92.7(6) ?
C(20) Re(1) P(1) 89.0(7) ?
C(10) Re(1) P(1) 97.3(6) ?
P(3) Re(1) P(1) 169.47(17) ?
C(20) Re(1) Cl(1) 85.9(7) ?
C(10) Re(1) Cl(1) 177.4(5) ?
P(3) Re(1) Cl(1) 85.02(16) ?
P(1) Re(1) Cl(1) 85.09(17) ?
C(20) Re(1) Cl(2) 175.8(7) ?
C(10) Re(1) Cl(2) 88.4(5) ?
P(3) Re(1) Cl(2) 89.85(17) ?
P(1) Re(1) Cl(2) 87.00(17) ?
Cl(1) Re(1) Cl(2) 92.71(17) ?
C(30) Re(2) C(40) 88.0(8) ?
C(30) Re(2) P(2) 88.7(7) ?
C(40) Re(2) P(2) 91.8(5) ?
C(30) Re(2) P(4) 94.5(7) ?
C(40) Re(2) P(4) 94.4(5) ?
P(2) Re(2) P(4) 173.08(18) ?
C(30) Re(2) Cl(1) 87.0(7) ?
C(40) Re(2) Cl(1) 174.6(6) ?
P(2) Re(2) Cl(1) 86.21(18) ?
P(4) Re(2) Cl(1) 87.85(17) ?
C(30) Re(2) Cl(2) 175.9(7) ?
C(40) Re(2) Cl(2) 95.5(5) ?
P(2) Re(2) Cl(2) 89.16(18) ?
P(4) Re(2) Cl(2) 87.23(17) ?
Cl(1) Re(2) Cl(2) 89.42(16) ?
Re(1) Cl(1) Re(2) 88.99(16) ?
Re(1) Cl(2) Re(2) 88.87(16) ?
C(1B) P(1) C(111) 104.9(11) ?
C(1B) P(1) C(121) 98.2(10) ?
C(111) P(1) C(121) 103.7(10) ?
C(1B) P(1) Re(1) 113.7(7) ?
C(111) P(1) Re(1) 120.0(8) ?
C(121) P(1) Re(1) 113.6(8) ?
C(211) P(2) C(221) 104.4(10) ?
C(211) P(2) C(1B) 104.4(10) ?
C(221) P(2) C(1B) 99.7(9) ?
C(211) P(2) Re(2) 120.1(7) ?
C(221) P(2) Re(2) 113.5(8) ?
C(1B) P(2) Re(2) 112.4(7) ?
C(311) P(3) C(321) 101.0(9) ?
C(311) P(3) C(2B) 106.1(9) ?
C(321) P(3) C(2B) 102.0(9) ?
C(311) P(3) Re(1) 121.3(7) ?
C(321) P(3) Re(1) 110.3(7) ?
C(2B) P(3) Re(1) 113.7(6) ?
C(411) P(4) C(421) 102.5(9) ?
C(411) P(4) C(2B) 105.6(10) ?
C(421) P(4) C(2B) 101.1(9) ?
C(411) P(4) Re(2) 120.0(7) ?
C(421) P(4) Re(2) 112.4(6) ?
C(2B) P(4) Re(2) 113.2(6) ?
C(10) N(10) C(11) 167(2) ?
C(20) N(20) C(21) 168(2) ?
C(30) N(30) C(31) 162(2) ?
N(10) C(10) Re(1) 173.1(18) ?
C(16) C(11) C(12) 124.7(18) ?
C(16) C(11) N(10) 116.0(17) ?
C(12) C(11) N(10) 119.1(16) ?
C(13) C(12) C(11) 117(2) ?
C(13) C(12) C(17) 119(2) ?
C(11) C(12) C(17) 124.4(19) ?
C(14) C(13) C(12) 120(3) ?
C(13) C(14) C(15) 123(3) ?
C(14) C(15) C(16) 118(3) ?
C(11) C(16) C(15) 117(2) ?
C(11) C(16) C(18) 120(2) ?
C(15) C(16) C(18) 123(2) ?
P(1) C(1B) P(2) 117.2(10) ?
N(20) C(20) Re(1) 174(2) ?
C(22) C(21) C(26) 122(2) ?
C(22) C(21) N(20) 118(3) ?
C(26) C(21) N(20) 120(3) ?
C(21) C(22) C(23) 118(3) ?
C(21) C(22) C(27) 121(2) ?
C(23) C(22) C(27) 120(3) ?
C(24) C(23) C(22) 120(3) ?
C(23) C(24) C(25) 121(3) ?
C(26) C(25) C(24) 116(3) ?
C(21) C(26) C(25) 122(3) ?
C(21) C(26) C(28) 120(3) ?
C(25) C(26) C(28) 118(3) ?
P(4) C(2B) P(3) 115.5(10) ?
N(30) C(30) Re(2) 172(2) ?
C(32) C(31) C(36) 121(4) ?
C(32) C(31) N(30) 115(4) ?
C(36) C(31) N(30) 124(3) ?
C(31) C(32) C(33) 123(5) ?
C(31) C(32) C(37) 122(3) ?
C(33) C(32) C(37) 115(5) ?
C(32) C(33) C(34) 118(7) ?
C(35) C(34) C(33) 117(4) ?
C(34) C(35) C(36) 121(5) ?
C(35) C(36) C(31) 116(5) ?
C(35) C(36) C(38) 130(5) ?
C(31) C(36) C(38) 112(3) ?
O(40) C(40) Re(2) 172.7(18) ?
C(116) C(111) C(112) 122(2) ?
C(116) C(111) P(1) 120.9(19) ?
C(112) C(111) P(1) 116.6(19) ?
C(111) C(112) C(113) 116(2) ?
C(114) C(113) C(112) 119(2) ?
C(115) C(114) C(113) 125(2) ?
C(114) C(115) C(116) 119(2) ?
C(111) C(116) C(115) 119(2) ?
C(126) C(121) C(122) 122(2) ?
C(126) C(121) P(1) 118.0(17) ?
C(122) C(121) P(1) 118.7(18) ?
C(123) C(122) C(121) 116(2) ?
C(122) C(123) C(124) 120(2) ?
C(123) C(124) C(125) 124(2) ?
C(126) C(125) C(124) 115(3) ?
C(125) C(126) C(121) 122(2) ?
C(212) C(211) C(216) 121(2) ?
C(212) C(211) P(2) 119.9(15) ?
C(216) C(211) P(2) 118.8(17) ?
C(211) C(212) C(213) 121(2) ?
C(214) C(213) C(212) 117(3) ?
C(215) C(214) C(213) 121(3) ?
C(214) C(215) C(216) 124(3) ?
C(215) C(216) C(211) 115(2) ?
C(226) C(221) C(222) 130(3) ?
C(226) C(221) P(2) 119(3) ?
C(222) C(221) P(2) 110(2) ?
C(221) C(222) C(223) 109(3) ?
C(224) C(223) C(222) 130(5) ?
C(223) C(224) C(225) 114(4) ?
C(224) C(225) C(226) 125(4) ?
C(221) C(226) C(225) 110(4) ?
C(316) C(311) C(312) 120.9(19) ?
C(316) C(311) P(3) 117.6(17) ?
C(312) C(311) P(3) 121.3(16) ?
C(313) C(312) C(311) 119.8(19) ?
C(312) C(313) C(314) 121(2) ?
C(313) C(314) C(315) 119(3) ?
C(314) C(315) C(316) 122(2) ?
C(311) C(316) C(315) 117(2) ?
C(326) C(321) C(322) 121(2) ?
C(326) C(321) P(3) 124.9(17) ?
C(322) C(321) P(3) 113.7(15) ?
C(323) C(322) C(321) 118(2) ?
C(324) C(323) C(322) 120(2) ?
C(323) C(324) C(325) 122(2) ?
C(326) C(325) C(324) 120(2) ?
C(325) C(326) C(321) 119(2) ?
C(412) C(411) C(416) 116(2) ?
C(412) C(411) P(4) 122.9(17) ?
C(416) C(411) P(4) 121.4(16) ?
C(413) C(412) C(411) 126(2) ?
C(412) C(413) C(414) 118(2) ?
C(415) C(414) C(413) 117(2) ?
C(414) C(415) C(416) 123(3) ?
C(411) C(416) C(415) 120(2) ?
C(422) C(421) C(426) 118.7(19) ?
C(422) C(421) P(4) 125.0(17) ?
C(426) C(421) P(4) 116.3(16) ?
C(421) C(422) C(423) 121(2) ?
C(424) C(423) C(422) 118(3) ?
C(423) C(424) C(425) 124(2) ?
C(424) C(425) C(426) 115(2) ?
C(421) C(426) C(425) 122(2) ?

loop_
_geom_bond_atom_site_label_1
_geom_bond_atom_site_label_2
_geom_bond_distance
_geom_bond_publ_flag
Re(1) C(20) 1.91(2) ?
Re(1) C(10) 1.95(2) ?
Re(1) P(3) 2.450(5) ?
Re(1) P(1) 2.452(5) ?
Re(1) Cl(1) 2.463(5) ?
Re(1) Cl(2) 2.465(5) ?
Re(2) C(30) 1.85(2) ?
Re(2) C(40) 1.94(3) ?
Re(2) P(2) 2.401(5) ?
Re(2) P(4) 2.405(5) ?
Re(2) Cl(1) 2.533(5) ?
Re(2) Cl(2) 2.536(5) ?
P(1) C(1B) 1.817(18) ?
P(1) C(111) 1.82(2) ?
P(1) C(121) 1.85(2) ?
P(2) C(211) 1.810(19) ?
P(2) C(221) 1.89(3) ?
P(2) C(1B) 1.91(2) ?
P(3) C(311) 1.80(2) ?
P(3) C(321) 1.85(2) ?
P(3) C(2B) 1.87(2) ?
P(4) C(411) 1.78(2) ?
P(4) C(421) 1.825(18) ?
P(4) C(2B) 1.848(18) ?
O(40) C(40) 1.13(2) ?
N(10) C(10) 1.12(2) ?
N(10) C(11) 1.47(3) ?
N(20) C(20) 1.15(2) ?
N(20) C(21) 1.42(3) ?
N(30) C(30) 1.19(3) ?
N(30) C(31) 1.43(3) ?
C(11) C(16) 1.41(3) ?
C(11) C(12) 1.43(3) ?
C(12) C(13) 1.40(3) ?
C(12) C(17) 1.48(3) ?
C(13) C(14) 1.40(4) ?
C(14) C(15) 1.42(4) ?
C(15) C(16) 1.44(3) ?
C(16) C(18) 1.52(3) ?
C(21) C(22) 1.39(3) ?
C(21) C(26) 1.38(4) ?
C(22) C(23) 1.43(3) ?
C(22) C(27) 1.49(3) ?
C(23) C(24) 1.40(4) ?
C(24) C(25) 1.46(4) ?
C(25) C(26) 1.40(4) ?
C(26) C(28) 1.52(4) ?
C(31) C(32) 1.32(5) ?
C(31) C(36) 1.40(5) ?
C(32) C(33) 1.31(5) ?
C(32) C(37) 1.52(5) ?
C(33) C(34) 1.45(12) ?
C(34) C(35) 1.34(12) ?
C(35) C(36) 1.38(6) ?
C(36) C(38) 1.52(5) ?
C(111) C(116) 1.36(3) ?
C(111) C(112) 1.42(3) ?
C(112) C(113) 1.46(4) ?
C(113) C(114) 1.38(3) ?
C(114) C(115) 1.28(3) ?
C(115) C(116) 1.47(3) ?
C(121) C(126) 1.39(3) ?
C(121) C(122) 1.43(3) ?
C(122) C(123) 1.39(3) ?
C(123) C(124) 1.42(4) ?
C(124) C(125) 1.42(4) ?
C(125) C(126) 1.39(3) ?
C(211) C(212) 1.37(3) ?
C(211) C(216) 1.45(3) ?
C(212) C(213) 1.44(3) ?
C(213) C(214) 1.42(3) ?
C(214) C(215) 1.32(4) ?
C(215) C(216) 1.43(4) ?
C(221) C(226) 1.25(4) ?
C(221) C(222) 1.42(4) ?
C(222) C(223) 1.46(5) ?
C(223) C(224) 1.25(6) ?
C(224) C(225) 1.34(7) ?
C(225) C(226) 1.56(5) ?
C(311) C(316) 1.41(3) ?
C(311) C(312) 1.42(3) ?
C(312) C(313) 1.38(3) ?
C(313) C(314) 1.39(3) ?
C(314) C(315) 1.40(4) ?
C(315) C(316) 1.41(3) ?
C(321) C(326) 1.40(3) ?
C(321) C(322) 1.44(3) ?
C(322) C(323) 1.42(3) ?
C(323) C(324) 1.35(3) ?
C(324) C(325) 1.40(4) ?
C(325) C(326) 1.40(3) ?
C(411) C(412) 1.39(3) ?
C(411) C(416) 1.40(3) ?
C(412) C(413) 1.38(3) ?
C(413) C(414) 1.45(4) ?
C(414) C(415) 1.38(4) ?
C(415) C(416) 1.41(3) ?
C(421) C(422) 1.36(3) ?
C(421) C(426) 1.39(3) ?
C(422) C(423) 1.41(4) ?
C(423) C(424) 1.32(4) ?
C(424) C(425) 1.39(4) ?
C(425) C(426) 1.42(3) ?
